data_2014434
loop_
_publ_author_name
'Bakir, Mohammed'
'Facey, Petrea C.'
'Hassan, Ishmael'
'Mulder, Willem H.'
'Porter, Roy B.'

_publ_section_title
;
 Mikanolide from Jamaican <i>Mikania micrantha</i>
;
_journal_issue 11
_journal_name_full 'Acta Crystallographica Section C'
_journal_page_first o798
_journal_page_last o800
_journal_paper_doi 10.1107/S0108270104017809
_journal_volume 60
_journal_year 2004
_chemical_formula_iupac 'C15 H14 O6'
_chemical_formula_moiety 'C15 H14 O6'
_chemical_formula_sum 'C15 H14 O6'
_chemical_formula_weight 290.26
_chemical_name_common Mikanolide
_chemical_name_systematic
;
7,10a-dimethyl-1a,1b,2a,6a,7,9a,10,10a-octahydro-4H-6,3-
methenofuro[3,2-c]bisoxireno[f,h]oxacycloundecin-4,8(6H)-dione
or
1,10:2,3-diepoxy-6,8-dihydroxygermacr-4-ene-11-vinyl-12,14-
di-\g-lactone
;
_space_group_IT_number 4
_symmetry_cell_setting monoclinic
_symmetry_space_group_name_Hall 'P 2yb'
_symmetry_space_group_name_H-M 'P 1 21 1'
_atom_sites_solution_hydrogens geom
_atom_sites_solution_primary direct
_atom_sites_solution_secondary difmap
_audit_creation_method SHELXL97
_cell_angle_alpha 90.00
_cell_angle_beta 98.830(9)
_cell_angle_gamma 90.00
_cell_formula_units_Z 2
_cell_length_a 8.9090(12)
_cell_length_b 7.1840(8)
_cell_length_c 10.4940(11)
_cell_measurement_reflns_used 43
_cell_measurement_temperature 293(2)
_cell_measurement_theta_max 24.3
_cell_measurement_theta_min 9.5
_cell_volume 663.68(14)
_computing_cell_refinement XSCANS
_computing_data_collection 'XSCANS (Bruker, 1997)'
_computing_data_reduction XSCANS
_computing_molecular_graphics 'SHELXTL (Bruker, 1997) and PLATON (Spek, 2003)'
_computing_publication_material SHELXTL
_computing_structure_refinement 'SHELXL97 (Sheldrick, 1997)'
_computing_structure_solution 'SHELXS97 (Sheldrick, 1990)'
_diffrn_ambient_temperature 293(2)
_diffrn_measured_fraction_theta_full 0.998
_diffrn_measured_fraction_theta_max 0.998
_diffrn_measurement_device_type 'Bruker P4'
_diffrn_measurement_method '2\q/\w scans'
_diffrn_radiation_monochromator graphite
_diffrn_radiation_source 'fine-focus sealed tube'
_diffrn_radiation_type MoK\a
_diffrn_radiation_wavelength 0.71073
_diffrn_reflns_av_R_equivalents 0.028
_diffrn_reflns_av_sigmaI/netI 0.036
_diffrn_reflns_limit_h_max 1
_diffrn_reflns_limit_h_min -10
_diffrn_reflns_limit_k_max 1
_diffrn_reflns_limit_k_min -8
_diffrn_reflns_limit_l_max 12
_diffrn_reflns_limit_l_min -12
_diffrn_reflns_number 1782
_diffrn_reflns_theta_full 25.00
_diffrn_reflns_theta_max 25.00
_diffrn_reflns_theta_min 1.96
_diffrn_standards_decay_% 0
_diffrn_standards_interval_count 97
_diffrn_standards_number 3
_exptl_absorpt_coefficient_mu 0.113
_exptl_absorpt_correction_type none
_exptl_crystal_colour colourless
_exptl_crystal_density_diffrn 1.452
_exptl_crystal_density_method 'not measured'
_exptl_crystal_description 'rectangular prism'
_exptl_crystal_F_000 304
_exptl_crystal_size_max 0.4
_exptl_crystal_size_mid 0.3
_exptl_crystal_size_min 0.2
_refine_diff_density_max 0.13
_refine_diff_density_min -0.11
_refine_ls_abs_structure_details 'Flack H D (1983), Acta Cryst. A39, 876-881'
_refine_ls_abs_structure_Flack 'not reliably determined'
_refine_ls_extinction_coef 0.028(6)
_refine_ls_extinction_expression Fc^*^=kFc[1+0.001xFc^2^\l^3^/sin(2\q)]^-1/4^
_refine_ls_extinction_method SHELXL97
_refine_ls_goodness_of_fit_ref 1.04
_refine_ls_hydrogen_treatment constr
_refine_ls_matrix_type full
_refine_ls_number_parameters 191
_refine_ls_number_reflns 1483
_refine_ls_number_restraints 1
_refine_ls_restrained_S_all 1.04
_refine_ls_R_factor_all 0.0457
_refine_ls_R_factor_gt 0.0369
_refine_ls_shift/su_max 0.000
_refine_ls_shift/su_mean 0.000
_refine_ls_structure_factor_coef Fsqd
_refine_ls_weighting_details 'calc w=1/[\s^2^(Fo^2^)+(0.049P)^2^+0.069P] where P=(Fo^2^+2Fc^2^)/3'
_refine_ls_weighting_scheme calc
_refine_ls_wR_factor_gt 0.0931
_refine_ls_wR_factor_ref 0.0980
_reflns_number_gt 1269
_reflns_number_total 1483
_reflns_threshold_expression I>2\s(I)
_cod_data_source_file bm1574.cif
_cod_data_source_block I
_cod_depositor_comments
;
The following automatic conversions were performed:
'_symmetry_cell_setting' value 'Monoclinic' changed to 'monoclinic'
according to '/home/saulius/struct/CIF-dictionaries/cif_core.dic'
dictionary named 'cif_core.dic' version 2.4.1 from
2010-06-29.

'_geom_bond_publ_flag' value 'No' changed to 'no' according
to '/home/saulius/struct/CIF-dictionaries/cif_core.dic' dictionary named
'cif_core.dic' version 2.4.1 from 2010-06-29 (10 times).

Automatic conversion script
Id: cif_fix_enum 1527 2010-12-29 10:47:43Z saulius 

The following automatic conversions were performed:

'_symmetry_cell_setting' value 'Monoclinic' changed to 'monoclinic'
according to /home/saulius/struct/CIF-dictionaries/cif_core.dic
dictionary named 'cif_core.dic' version 2.4.1 from
2010-06-29.

'_geom_bond_publ_flag' value 'No' changed to 'no'
according to /home/saulius/struct/CIF-dictionaries/cif_core.dic
dictionary named 'cif_core.dic' version 2.4.1 from 2010-06-29 (10
times).

'_geom_angle_publ_flag' value 'No' changed to 'no' according
to /home/saulius/struct/CIF-dictionaries/cif_core.dic dictionary
named 'cif_core.dic' version 2.4.1 from 2010-06-29 (23 times).

Automatic conversion script
Id: cif_fix_values 1715 2011-07-08 13:25:40Z adriana 
;
_cod_original_cell_volume 663.60(14)
_cod_original_sg_symbol_H-M 'P 21'
_cod_database_code 2014434
_cod_database_fobs_code 2014434

loop_
_symmetry_equiv_pos_as_xyz
'x, y, z'
'-x, y+1/2, -z'

loop_
_atom_site_aniso_label
_atom_site_aniso_U_11
_atom_site_aniso_U_22
_atom_site_aniso_U_33
_atom_site_aniso_U_12
_atom_site_aniso_U_13
_atom_site_aniso_U_23
O1 0.115(2) 0.0651(18) 0.0830(16) -0.0083(17) 0.0395(15) 0.0212(16)
O2 0.0606(14) 0.106(2) 0.0894(17) 0.0246(17) 0.0137(13) 0.0044(19)
O3 0.0562(12) 0.098(2) 0.0520(11) 0.0065(14) 0.0041(9) 0.0165(13)
O4 0.1121(19) 0.0646(18) 0.125(2) 0.0031(16) 0.0869(18) 0.0127(16)
O5 0.0621(13) 0.0731(17) 0.0885(16) 0.0009(13) 0.0363(11) 0.0103(14)
O6 0.0795(14) 0.116(2) 0.0458(11) -0.0012(16) -0.0082(10) 0.0142(15)
C1 0.073(2) 0.069(2) 0.0475(16) 0.0109(19) 0.0049(14) 0.0140(17)
C2 0.089(2) 0.070(3) 0.0524(17) 0.003(2) 0.0283(16) 0.0133(18)
C3 0.0711(19) 0.065(2) 0.0565(17) -0.0052(18) 0.0272(15) 0.0043(17)
C4 0.0476(15) 0.062(2) 0.0459(14) -0.0080(16) 0.0133(12) -0.0036(15)
C5 0.0615(16) 0.0476(17) 0.0549(15) -0.0149(15) 0.0211(13) -0.0087(15)
C6 0.0659(18) 0.070(2) 0.0416(14) -0.0126(18) 0.0163(13) -0.0134(16)
C7 0.0605(15) 0.0438(16) 0.0471(14) -0.0062(15) 0.0189(12) -0.0037(14)
C8 0.0541(16) 0.0481(17) 0.0610(17) -0.0019(15) 0.0262(13) 0.0015(15)
C9 0.0528(15) 0.076(2) 0.0583(16) -0.0081(19) 0.0048(13) 0.0008(18)
C10 0.0567(16) 0.068(2) 0.0376(13) 0.0000(17) -0.0024(12) -0.0034(15)
C11 0.083(2) 0.0457(18) 0.0569(17) -0.0101(18) 0.0358(15) -0.0060(16)
C12 0.092(2) 0.0382(18) 0.086(2) -0.0039(17) 0.0514(19) 0.0021(17)
C13 0.118(3) 0.091(3) 0.0557(18) -0.017(3) 0.0398(19) -0.001(2)
C14 0.0450(14) 0.083(3) 0.0518(15) -0.0008(19) 0.0052(12) -0.0036(18)
C15 0.073(2) 0.061(2) 0.0589(18) -0.0047(18) 0.0063(16) -0.0175(17)

loop_
_atom_site_label
_atom_site_fract_x
_atom_site_fract_y
_atom_site_fract_z
_atom_site_U_iso_or_equiv
_atom_site_thermal_displace_type
_atom_site_calc_flag
_atom_site_refinement_flags
_atom_site_occupancy
_atom_site_type_symbol
O1 0.5920(3) 0.0333(4) 0.4209(2) 0.0852(10) Uani . . 1.000 O
O2 0.3885(3) 0.5396(5) 0.2236(2) 0.0851(10) Uani . . 1.000 O
O3 0.5364(2) 0.4654(4) 0.07723(18) 0.0692(9) Uani . . 1.000 O
O4 1.1290(3) 0.3778(4) -0.0908(3) 0.0934(11) Uani . . 1.000 O
O5 1.0709(2) 0.3466(4) 0.1070(2) 0.0720(9) Uani . . 1.000 O
O6 0.9159(3) 0.3606(5) 0.51889(19) 0.0823(9) Uani . . 1.000 O
C1 0.8165(4) 0.2399(6) 0.4363(3) 0.0636(11) Uani . . 1.000 C
C2 0.6632(4) 0.2007(6) 0.4739(3) 0.0686(13) Uani . . 1.000 C
C3 0.5248(4) 0.2058(5) 0.3769(3) 0.0624(11) Uani . . 1.000 C
C4 0.5427(3) 0.2613(5) 0.2457(3) 0.0512(10) Uani . . 1.000 C
C5 0.6328(3) 0.1907(5) 0.1694(3) 0.0534(9) Uani . . 1.000 C
C6 0.6465(3) 0.3220(5) 0.0634(3) 0.0583(10) Uani . . 1.000 C
C7 0.8046(3) 0.4124(5) 0.0706(2) 0.0494(9) Uani . . 1.000 C
C8 0.9358(3) 0.3340(5) 0.1703(3) 0.0526(10) Uani . . 1.000 C
C9 0.9779(3) 0.4304(6) 0.2996(3) 0.0628(10) Uani . . 1.000 C
C10 0.8584(3) 0.4230(5) 0.3877(2) 0.0551(10) Uani . . 1.000 C
C11 0.8706(4) 0.4031(5) -0.0531(3) 0.0592(11) Uani . . 1.000 C
C12 1.0341(4) 0.3768(5) -0.0215(4) 0.0681(11) Uani . . 1.000 C
C13 0.8000(5) 0.4149(7) -0.1742(3) 0.0855(15) Uani . . 1.000 C
C14 0.4773(3) 0.4340(6) 0.1874(3) 0.0602(12) Uani . . 1.000 C
C15 0.7570(4) 0.5868(5) 0.3851(3) 0.0647(11) Uani . . 1.000 C
H1 0.86590 0.13260 0.40260 0.0930 Uiso calc R 1.000 H
H2 0.65090 0.23090 0.56280 0.1090 Uiso calc R 1.000 H
H3 0.42960 0.24020 0.40690 0.0920 Uiso calc R 1.000 H
H5 0.68070 0.07550 0.18060 0.0810 Uiso calc R 1.000 H
H6 0.61910 0.25910 -0.01980 0.0850 Uiso calc R 1.000 H
H7 0.79340 0.54440 0.09090 0.0810 Uiso calc R 1.000 H
H8 0.91530 0.20250 0.18560 0.0750 Uiso calc R 1.000 H
H9A 0.99990 0.55990 0.28400 0.0730 Uiso calc R 1.000 H
H9B 1.07030 0.37440 0.34410 0.0730 Uiso calc R 1.000 H
H13A 0.85550 0.40630 -0.24220 0.1350 Uiso calc R 1.000 H
H13B 0.69540 0.43170 -0.19090 0.1350 Uiso calc R 1.000 H
H15A 0.68610 0.56760 0.44410 0.0930 Uiso calc R 1.000 H
H15B 0.70260 0.60310 0.29950 0.0930 Uiso calc R 1.000 H
H15C 0.81660 0.69590 0.40990 0.0930 Uiso calc R 1.000 H

loop_
_atom_type_symbol
_atom_type_description
_atom_type_scat_dispersion_real
_atom_type_scat_dispersion_imag
_atom_type_scat_source
C C 0.0033 0.0016 'International Tables Vol C Tables 4.2.6.8 and 6.1.1.4'
H H 0.0000 0.0000 'International Tables Vol C Tables 4.2.6.8 and 6.1.1.4'
O O 0.0106 0.0060 'International Tables Vol C Tables 4.2.6.8 and 6.1.1.4'

loop_
_geom_angle_atom_site_label_1
_geom_angle_atom_site_label_2
_geom_angle_atom_site_label_3
_geom_angle
_geom_angle_publ_flag
C2 O1 C3 62.2(2) no
C6 O3 C14 108.9(3) no
C8 O5 C12 111.8(2) no
C1 O6 C10 61.4(2) no
O6 C1 C2 117.1(3) no
O6 C1 C10 60.3(2) no
C2 C1 C10 123.0(3) no
O1 C2 C1 114.9(3) no
O1 C2 C3 58.6(2) no
C1 C2 C3 120.7(3) no
O1 C3 C2 59.2(2) no
O1 C3 C4 116.2(3) no
C2 C3 C4 117.1(3) no
C3 C4 C5 129.0(3) no
C3 C4 C14 122.0(3) no
C5 C4 C14 108.2(3) no
C4 C5 C6 109.9(3) no
O3 C6 C5 104.1(2) no
O3 C6 C7 108.9(3) no
C5 C6 C7 114.4(2) no
C6 C7 C8 117.9(3) no
C6 C7 C11 114.4(2) no
C8 C7 C11 102.2(2) no
O5 C8 C7 105.0(2) no
O5 C8 C9 105.7(2) no
C7 C8 C9 119.7(3) no
C8 C9 C10 115.4(2) no
O6 C10 C1 58.3(2) no
O6 C10 C9 114.1(2) no
O6 C10 C15 112.7(2) no
C1 C10 C9 118.7(3) no
C1 C10 C15 121.8(3) no
C9 C10 C15 116.4(3) no
C7 C11 C12 108.6(3) no
C7 C11 C13 129.1(3) no
C12 C11 C13 122.4(3) no
O4 C12 O5 121.3(3) no
O4 C12 C11 129.5(4) no
O5 C12 C11 109.2(3) no
O2 C14 O3 121.6(4) no
O2 C14 C4 130.0(3) no
O3 C14 C4 108.3(3) no
O6 C1 H1 115.10 no
C2 C1 H1 115.03 no
C10 C1 H1 115.08 no
O1 C2 H2 116.62 no
C1 C2 H2 116.52 no
C3 C2 H2 116.61 no
O1 C3 H3 117.20 no
C2 C3 H3 117.23 no
C4 C3 H3 117.21 no
C4 C5 H5 125.13 no
C6 C5 H5 125.01 no
O3 C6 H6 109.76 no
C5 C6 H6 109.77 no
C7 C6 H6 109.78 no
C6 C7 H7 107.18 no
C8 C7 H7 107.23 no
C11 C7 H7 107.24 no
O5 C8 H8 108.71 no
C7 C8 H8 108.70 no
C9 C8 H8 108.66 no
C8 C9 H9A 108.38 no
C8 C9 H9B 108.44 no
C10 C9 H9A 108.42 no
C10 C9 H9B 108.42 no
H9A C9 H9B 107.50 no
C11 C13 H13A 119.93 no
C11 C13 H13B 120.10 no
H13A C13 H13B 119.97 no
C10 C15 H15A 109.50 no
C10 C15 H15B 109.45 no
C10 C15 H15C 109.47 no
H15A C15 H15B 109.47 no
H15A C15 H15C 109.50 no
H15B C15 H15C 109.44 no

loop_
_geom_bond_atom_site_label_1
_geom_bond_atom_site_label_2
_geom_bond_site_symmetry_1
_geom_bond_site_symmetry_2
_geom_bond_distance
_geom_bond_publ_flag
O1 C2 . . 1.432(5) no
O1 C3 . . 1.422(5) no
O2 C14 . . 1.199(5) no
O3 C6 . . 1.445(4) no
O3 C14 . . 1.361(4) no
O4 C12 . . 1.197(5) no
O5 C8 . . 1.464(3) no
O5 C12 . . 1.355(5) no
O6 C1 . . 1.432(5) no
O6 C10 . . 1.464(3) no
C1 C2 . . 1.505(5) no
C1 C10 . . 1.479(5) no
C2 C3 . . 1.474(5) no
C3 C4 . . 1.465(4) no
C4 C5 . . 1.319(4) no
C4 C14 . . 1.464(5) no
C5 C6 . . 1.478(5) no
C6 C7 . . 1.542(4) no
C7 C8 . . 1.550(4) no
C7 C11 . . 1.507(4) no
C8 C9 . . 1.518(5) no
C9 C10 . . 1.514(4) no
C10 C15 . . 1.481(5) no
C11 C12 . . 1.456(5) no
C11 C13 . . 1.331(5) no
C1 H1 . . 0.9802 no
C2 H2 . . 0.9802 no
C3 H3 . . 0.9806 no
C5 H5 . . 0.9303 no
C6 H6 . . 0.9801 no
C7 H7 . . 0.9804 no
C8 H8 . . 0.9801 no
C9 H9A . . 0.9698 no
C9 H9B . . 0.9693 no
C13 H13A . . 0.9305 no
C13 H13B . . 0.9293 no
C15 H15A . . 0.9599 no
C15 H15B . . 0.9601 no
C15 H15C . . 0.9600 no

loop_
_geom_hbond_atom_site_label_D
_geom_hbond_atom_site_label_H
_geom_hbond_atom_site_label_A
_geom_hbond_site_symmetry_A
_geom_hbond_distance_DH
_geom_hbond_distance_HA
_geom_hbond_distance_DA
_geom_hbond_angle_DHA
_geom_hbond_publ_flag
C5 H5 O4 2_745 0.93 2.50 3.282(4) 141 yes
C7 H7 O4 2_755 0.98 2.49 3.396(4) 153 yes
C8 H8 O4 2_745 0.98 2.54 3.409(4) 147 yes

loop_
_geom_torsion_atom_site_label_1
_geom_torsion_atom_site_label_2
_geom_torsion_atom_site_label_3
_geom_torsion_atom_site_label_4
_geom_torsion
_geom_torsion_publ_flag
C3 O1 C2 C1 -112.1(3) no
C2 O1 C3 C4 107.3(3) no
C14 O3 C6 C5 6.3(3) yes
C14 O3 C6 C7 -116.0(3) no
C6 O3 C14 O2 176.3(3) no
C6 O3 C14 C4 -2.9(3) no
C12 O5 C8 C7 -14.7(4) no
C12 O5 C8 C9 -142.0(3) no
C8 O5 C12 O4 -174.6(3) no
C8 O5 C12 C11 4.9(4) no
C10 O6 C1 C2 -114.3(4) no
C1 O6 C10 C9 -110.0(3) no
C1 O6 C10 C15 114.4(3) no
O6 C1 C10 C15 -98.6(3) no
C2 C1 C10 O6 104.9(3) no
O6 C1 C10 C9 102.0(3) no
C2 C1 C10 C15 6.3(4) no
O6 C1 C2 C3 135.3(4) no
C10 C1 C2 O1 131.5(3) no
C10 C1 C2 C3 64.6(5) no
O6 C1 C2 O1 -157.8(3) no
C2 C1 C10 C9 -153.1(3) no
O1 C2 C3 C4 -105.8(3) no
C1 C2 C3 C4 -3.6(5) no
C1 C2 C3 O1 102.2(4) no
O1 C3 C4 C14 179.0(3) no
O1 C3 C4 C5 -12.4(5) no
C2 C3 C4 C5 54.7(5) no
C2 C3 C4 C14 -113.9(4) no
C3 C4 C14 O3 168.4(3) no
C3 C4 C5 C6 -163.5(3) no
C5 C4 C14 O2 178.7(4) no
C5 C4 C14 O3 -2.2(4) no
C14 C4 C5 C6 6.3(4) no
C3 C4 C14 O2 -10.7(6) yes
C4 C5 C6 O3 -7.9(3) no
C4 C5 C6 C7 110.8(3) no
O3 C6 C7 C8 126.1(3) no
O3 C6 C7 C11 -113.6(3) no
C5 C6 C7 C11 130.4(3) no
C5 C6 C7 C8 10.2(4) yes
C6 C7 C8 C9 -97.7(4) no
C6 C7 C8 O5 144.1(3) no
C8 C7 C11 C13 164.3(4) no
C11 C7 C8 C9 135.9(3) no
C6 C7 C11 C12 -144.1(3) no
C11 C7 C8 O5 17.6(3) no
C8 C7 C11 C12 -15.4(4) no
C6 C7 C11 C13 35.7(6) yes
C7 C8 C9 C10 66.3(4) no
O5 C8 C9 C10 -175.8(3) no
C8 C9 C10 C1 64.3(4) no
C8 C9 C10 C15 -96.3(4) no
C8 C9 C10 O6 129.9(3) no
C13 C11 C12 O4 7.1(7) yes
C13 C11 C12 O5 -172.4(4) yes
C7 C11 C12 O4 -173.2(4) no
C7 C11 C12 O5 7.4(4) no

loop_
_cod_related_entry_id
_cod_related_entry_database
_cod_related_entry_code
1 ChemSpider 30652410
